data_7150396
loop_
_publ_author_name
'Loeb, Stephen J.'
'Tiburcio, Jorge'
'Vella, Sarah J.'
'Wisner, James A.'

_publ_section_title
;
 A versatile template for the formation of [2]pseudorotaxanes.
 1,2-Bis(pyridinium)ethane axles and 24-crown-8 ether wheels.
;
_journal_issue 4
_journal_name_full 'Organic &amp; biomolecular chemistry'
_journal_page_first 667
_journal_page_last 680
_journal_paper_doi 10.1039/b514528g
_journal_volume 4
_journal_year 2006
_chemical_formula_sum 'C44 H60 B2 F8 N4 O16'
_chemical_formula_weight 1074.58
_chemical_name_systematic
;
?
;
_space_group_IT_number 61
_symmetry_cell_setting orthorhombic
_symmetry_Int_Tables_number 61
_symmetry_space_group_name_Hall '-P 2ac 2ab'
_symmetry_space_group_name_H-M 'P b c a'
_atom_sites_solution_hydrogens geom
_atom_sites_solution_primary direct
_atom_sites_solution_secondary difmap
_audit_creation_method SHELXL-97
_cell_angle_alpha 90.00
_cell_angle_beta 90.00
_cell_angle_gamma 90.00
_cell_formula_units_Z 4
_cell_length_a 9.33570(10)
_cell_length_b 22.4319(3)
_cell_length_c 25.0932(2)
_cell_measurement_temperature 293(2)
_cell_measurement_theta_max 28.3
_cell_measurement_theta_min 1.5
_cell_volume 5254.95(10)
_computing_cell_refinement 'Bruker SAINT'
_computing_data_collection 'Bruker SMART'
_computing_data_reduction 'Bruker SHELXTL XPREP'
_computing_molecular_graphics 'Bruker SHELXTL XP'
_computing_publication_material 'Bruker SHELXTL XCIF'
_computing_structure_refinement 'SHELXL-97 (Sheldrick, 1997)'
_computing_structure_solution 'SHELXS-97 (Sheldrick, 1997)'
_diffrn_ambient_temperature 293(2)
_diffrn_measured_fraction_theta_full 0.999
_diffrn_measured_fraction_theta_max 0.999
_diffrn_measurement_device_type 'Bruker APEX CCD'
_diffrn_measurement_method 'hemisphere scans'
_diffrn_radiation_monochromator graphite
_diffrn_radiation_source 'fine-focus sealed tube'
_diffrn_radiation_type MoK\a
_diffrn_radiation_wavelength 0.71073
_diffrn_reflns_av_R_equivalents 0.1401
_diffrn_reflns_av_sigmaI/netI 0.0898
_diffrn_reflns_limit_h_max 9
_diffrn_reflns_limit_h_min -8
_diffrn_reflns_limit_k_max 19
_diffrn_reflns_limit_k_min -22
_diffrn_reflns_limit_l_max 25
_diffrn_reflns_limit_l_min -22
_diffrn_reflns_number 16397
_diffrn_reflns_theta_full 20.81
_diffrn_reflns_theta_max 20.81
_diffrn_reflns_theta_min 1.62
_diffrn_standards_decay_% <1
_diffrn_standards_number '50 standard frames at start and end'
_exptl_absorpt_coefficient_mu 0.119
_exptl_absorpt_correction_T_max 0.492068
_exptl_absorpt_correction_T_min 0.153867
_exptl_absorpt_correction_type empirical
_exptl_crystal_colour block
_exptl_crystal_density_diffrn 1.358
_exptl_crystal_density_meas ?
_exptl_crystal_density_method .
_exptl_crystal_description yellow
_exptl_crystal_F_000 2248
_exptl_crystal_size_max 0.32
_exptl_crystal_size_mid 0.28
_exptl_crystal_size_min 0.28
_refine_diff_density_max 0.257
_refine_diff_density_min -0.238
_refine_diff_density_rms 0.062
_refine_ls_extinction_coef 0.0033(9)
_refine_ls_extinction_expression Fc^*^=kFc[1+0.001xFc^2^\l^3^/sin(2\q)]^-1/4^
_refine_ls_extinction_method SHELXL
_refine_ls_goodness_of_fit_ref 1.293
_refine_ls_hydrogen_treatment mixed
_refine_ls_matrix_type full
_refine_ls_number_parameters 362
_refine_ls_number_reflns 2752
_refine_ls_number_restraints 0
_refine_ls_restrained_S_all 1.293
_refine_ls_R_factor_all 0.1786
_refine_ls_R_factor_gt 0.1437
_refine_ls_shift/su_max 0.005
_refine_ls_shift/su_mean 0.000
_refine_ls_structure_factor_coef Fsqd
_refine_ls_weighting_details 'calc w=1/[\s^2^(Fo^2^)+(0.0819P)^2^+20.0743P] where P=(Fo^2^+2Fc^2^)/3'
_refine_ls_weighting_scheme calc
_refine_ls_wR_factor_gt 0.2894
_refine_ls_wR_factor_ref 0.3084
_reflns_number_gt 2174
_reflns_number_total 2752
_reflns_threshold_expression >2sigma(I)
_cod_data_source_file b514528g.txt
_cod_data_source_block '[2]pseudorotaxane_[(1,2-bis(3-ethylacetylpyridinium)ethane)-DB24C8][BF4]2'
_cod_original_cell_volume 5254.96(10)
_cod_original_sg_symbol_H-M Pbca
_cod_database_code 7150396

loop_
_symmetry_equiv_pos_as_xyz
'x, y, z'
'-x+1/2, -y, z+1/2'
'-x, y+1/2, -z+1/2'
'x+1/2, -y+1/2, -z'
'-x, -y, -z'
'x-1/2, y, -z-1/2'
'x, -y-1/2, z-1/2'
'-x-1/2, y-1/2, z'

loop_
_atom_site_label
_atom_site_type_symbol
_atom_site_fract_x
_atom_site_fract_y
_atom_site_fract_z
_atom_site_U_iso_or_equiv
_atom_site_adp_type
_atom_site_occupancy
_atom_site_symmetry_multiplicity
_atom_site_calc_flag
_atom_site_refinement_flags
_atom_site_disorder_assembly
_atom_site_disorder_group
O1 O 0.2855(8) 0.1350(4) 0.3477(3) 0.078(2) Uani 1 1 d . . .
O2 O 0.0827(10) 0.1771(4) 0.3754(3) 0.099(3) Uani 1 1 d . . .
O3 O 0.4659(7) 0.1617(3) 0.5303(3) 0.0568(19) Uani 1 1 d . . .
O4 O 0.5832(7) -0.0820(3) 0.3757(3) 0.0579(19) Uani 1 1 d . . .
O5 O 0.6437(7) 0.0412(3) 0.3833(3) 0.066(2) Uani 1 1 d . . .
O6 O 0.6000(7) 0.1508(3) 0.4393(3) 0.064(2) Uani 1 1 d . . .
O7 O 0.054(2) 0.2103(7) 0.7411(7) 0.230(8) Uani 1 1 d . . .
O8 O 0.2363(18) 0.2272(7) 0.6940(6) 0.189(6) Uani 1 1 d . . .
N1 N 0.3228(7) 0.0350(3) 0.4829(3) 0.0401(19) Uani 1 1 d . . .
N2 N 0.1664(17) 0.1931(9) 0.7227(5) 0.128(5) Uani 1 1 d . . .
C1 C 0.3687(19) 0.1433(9) 0.2603(6) 0.146(7) Uani 1 1 d . . .
H1A H 0.3544 0.1631 0.2267 0.220 Uiso 1 1 calc R . .
H1B H 0.3547 0.1012 0.2558 0.220 Uiso 1 1 calc R . .
H1C H 0.4644 0.1507 0.2726 0.220 Uiso 1 1 calc R . .
C2 C 0.2736(18) 0.1645(8) 0.2964(5) 0.125(6) Uani 1 1 d . . .
H2A H 0.1773 0.1591 0.2827 0.150 Uiso 1 1 calc R . .
H2B H 0.2893 0.2069 0.3011 0.150 Uiso 1 1 calc R . .
C3 C 0.1850(13) 0.1447(5) 0.3828(5) 0.068(3) Uani 1 1 d . . .
C4 C 0.2045(10) 0.1101(4) 0.4334(4) 0.048(3) Uani 1 1 d . . .
C5 C 0.1187(11) 0.1216(5) 0.4763(5) 0.065(3) Uani 1 1 d . . .
H5A H 0.0515 0.1521 0.4746 0.078 Uiso 1 1 calc R . .
C6 C 0.1315(11) 0.0884(5) 0.5216(5) 0.068(3) Uani 1 1 d . . .
H6A H 0.0703 0.0948 0.5503 0.082 Uiso 1 1 calc R . .
C7 C 0.2362(11) 0.0453(4) 0.5243(4) 0.053(3) Uani 1 1 d . . .
H7A H 0.2469 0.0231 0.5554 0.063 Uiso 1 1 calc R . .
C8 C 0.3088(10) 0.0679(4) 0.4376(4) 0.049(3) Uani 1 1 d . . .
H8A H 0.3712 0.0616 0.4093 0.058 Uiso 1 1 calc R . .
C9 C 0.4330(8) -0.0124(4) 0.4864(4) 0.047(3) Uani 1 1 d . . .
H9A H 0.4570 -0.0265 0.4510 0.056 Uiso 1 1 calc R . .
H9B H 0.3961 -0.0458 0.5068 0.056 Uiso 1 1 calc R . .
C10 C 0.5096(11) 0.1991(5) 0.4450(4) 0.056(3) Uani 1 1 d . . .
C11 C 0.4895(12) 0.2439(6) 0.4055(4) 0.071(3) Uani 1 1 d . . .
H11A H 0.5384 0.2420 0.3733 0.085 Uiso 1 1 calc R . .
C12 C 0.3952(13) 0.2910(5) 0.4159(7) 0.083(4) Uani 1 1 d . . .
H12A H 0.3801 0.3201 0.3902 0.099 Uiso 1 1 calc R . .
C13 C 0.3252(13) 0.2945(6) 0.4635(6) 0.077(4) Uani 1 1 d . . .
H13A H 0.2628 0.3260 0.4702 0.092 Uiso 1 1 calc R . .
C14 C 0.3464(11) 0.2523(5) 0.5010(5) 0.064(3) Uani 1 1 d . . .
H14A H 0.2973 0.2549 0.5332 0.076 Uiso 1 1 calc R . .
C15 C 0.4395(10) 0.2053(5) 0.4927(4) 0.051(3) Uani 1 1 d . . .
C16 C 0.4333(12) 0.1784(5) 0.5850(4) 0.068(3) Uani 1 1 d . . .
H16A H 0.3305 0.1785 0.5905 0.081 Uiso 1 1 calc R . .
H16B H 0.4693 0.2181 0.5923 0.081 Uiso 1 1 calc R . .
C17 C 0.4957(12) -0.1332(5) 0.3770(4) 0.065(3) Uani 1 1 d . . .
H17A H 0.4872 -0.1501 0.3416 0.078 Uiso 1 1 calc R . .
H17B H 0.4007 -0.1230 0.3897 0.078 Uiso 1 1 calc R . .
C18 C 0.5366(11) -0.0400(5) 0.3362(4) 0.068(3) Uani 1 1 d . . .
H18A H 0.4419 -0.0253 0.3452 0.082 Uiso 1 1 calc R . .
H18B H 0.5316 -0.0593 0.3017 0.082 Uiso 1 1 calc R . .
C19 C 0.6408(11) 0.0110(5) 0.3341(4) 0.065(3) Uani 1 1 d . . .
H19A H 0.7357 -0.0040 0.3259 0.078 Uiso 1 1 calc R . .
H19B H 0.6129 0.0384 0.3061 0.078 Uiso 1 1 calc R . .
C20 C 0.7433(12) 0.0901(5) 0.3866(5) 0.085(4) Uani 1 1 d . . .
H20A H 0.8044 0.0843 0.4174 0.102 Uiso 1 1 calc R . .
H20B H 0.8039 0.0896 0.3552 0.102 Uiso 1 1 calc R . .
C21 C 0.6774(12) 0.1457(5) 0.3905(5) 0.085(4) Uani 1 1 d . . .
H21A H 0.6123 0.1510 0.3607 0.102 Uiso 1 1 calc R . .
H21B H 0.7495 0.1767 0.3887 0.102 Uiso 1 1 calc R . .
C22 C 0.214(2) 0.1351(7) 0.7354(8) 0.159(8) Uani 1 1 d . . .
H22A H 0.1449 0.1160 0.7581 0.239 Uiso 1 1 calc R . .
H22B H 0.3044 0.1374 0.7535 0.239 Uiso 1 1 calc R . .
H22C H 0.2247 0.1123 0.7032 0.239 Uiso 1 1 calc R . .
B1 B 0.9107(19) 0.0315(9) 0.6483(8) 0.085(5) Uani 1 1 d . . .
F1 F 0.8210(10) 0.0452(4) 0.6061(4) 0.154(4) Uani 1 1 d . . .
F2 F 0.975(4) 0.0770(11) 0.6684(14) 0.167(11) Uani 0.50 1 d P . .
F2A F 0.855(4) 0.063(3) 0.6870(14) 0.27(2) Uani 0.50 1 d P . .
F3 F 0.822(3) 0.004(2) 0.679(2) 0.201(19) Uani 0.50 1 d P . .
F3A F 0.918(6) -0.018(2) 0.673(2) 0.24(2) Uani 0.50 1 d P . .
F4 F 0.992(3) -0.0048(13) 0.6212(11) 0.155(12) Uani 0.50 1 d P . .
F4A F 1.041(2) 0.051(3) 0.6386(13) 0.21(2) Uani 0.50 1 d P . .

loop_
_atom_site_aniso_label
_atom_site_aniso_U_11
_atom_site_aniso_U_22
_atom_site_aniso_U_33
_atom_site_aniso_U_23
_atom_site_aniso_U_13
_atom_site_aniso_U_12
O1 0.070(5) 0.098(6) 0.066(5) 0.014(5) -0.001(4) 0.012(5)
O2 0.096(6) 0.092(6) 0.108(7) 0.023(5) -0.012(5) 0.042(6)
O3 0.059(4) 0.055(4) 0.057(4) -0.007(4) 0.012(3) 0.000(4)
O4 0.056(4) 0.064(5) 0.054(4) 0.006(4) -0.004(3) -0.014(4)
O5 0.068(5) 0.065(5) 0.065(5) -0.023(4) 0.031(4) -0.012(4)
O6 0.057(4) 0.063(5) 0.071(5) -0.014(4) 0.023(4) -0.002(4)
O7 0.241(19) 0.202(15) 0.246(17) -0.008(13) 0.093(15) 0.070(14)
O8 0.213(14) 0.200(14) 0.154(12) 0.068(11) 0.041(11) -0.011(11)
N1 0.031(4) 0.047(5) 0.042(5) -0.007(4) -0.006(4) 0.003(4)
N2 0.116(12) 0.184(18) 0.085(9) -0.024(10) 0.026(8) 0.003(12)
C1 0.131(14) 0.24(2) 0.070(11) 0.025(12) -0.010(10) 0.024(14)
C2 0.145(14) 0.168(15) 0.061(9) 0.057(10) -0.015(10) 0.020(12)
C3 0.067(8) 0.057(7) 0.080(9) -0.010(7) -0.019(7) 0.028(7)
C4 0.033(6) 0.061(7) 0.050(7) 0.005(6) -0.010(5) 0.000(6)
C5 0.050(7) 0.051(7) 0.093(9) -0.003(7) 0.001(7) 0.023(5)
C6 0.052(7) 0.072(8) 0.080(9) 0.003(7) 0.020(6) 0.014(6)
C7 0.051(6) 0.051(6) 0.056(7) -0.002(5) 0.009(6) 0.001(6)
C8 0.034(6) 0.060(7) 0.051(7) -0.006(6) -0.010(5) -0.007(5)
C9 0.037(5) 0.039(5) 0.065(7) -0.007(5) 0.001(5) 0.014(5)
C10 0.046(6) 0.062(7) 0.060(8) -0.018(7) 0.009(6) -0.015(6)
C11 0.070(8) 0.092(10) 0.050(7) 0.011(7) -0.006(6) -0.025(8)
C12 0.062(8) 0.046(8) 0.140(14) 0.002(8) -0.054(9) -0.008(7)
C13 0.061(8) 0.080(10) 0.090(10) 0.000(9) -0.012(8) 0.004(7)
C14 0.050(7) 0.064(7) 0.077(8) 0.000(7) -0.012(6) 0.003(6)
C15 0.037(6) 0.055(7) 0.062(7) 0.010(6) -0.005(5) -0.007(6)
C16 0.083(8) 0.056(7) 0.064(8) -0.008(6) 0.013(6) -0.009(6)
C17 0.085(8) 0.058(7) 0.053(7) -0.008(6) 0.003(6) -0.037(7)
C18 0.060(7) 0.078(8) 0.066(8) -0.012(7) 0.006(6) 0.000(7)
C19 0.061(7) 0.073(8) 0.061(8) 0.023(7) 0.008(6) -0.004(6)
C20 0.055(7) 0.071(8) 0.130(11) -0.007(8) 0.044(7) -0.014(7)
C21 0.068(8) 0.082(9) 0.105(10) -0.029(8) 0.043(7) -0.009(7)
C22 0.163(17) 0.083(12) 0.23(2) 0.012(13) 0.057(15) 0.042(12)
B1 0.064(12) 0.082(13) 0.109(15) 0.009(13) 0.016(12) -0.009(12)
F1 0.113(7) 0.159(8) 0.191(10) 0.014(7) -0.045(7) -0.010(6)
F2 0.16(3) 0.142(18) 0.20(3) -0.055(18) -0.02(2) -0.09(2)
F2A 0.13(2) 0.45(6) 0.23(3) -0.22(4) 0.07(2) -0.04(4)
F3 0.111(19) 0.22(4) 0.27(4) 0.10(3) -0.01(2) -0.09(2)
F3A 0.27(5) 0.23(4) 0.23(4) 0.13(3) 0.05(4) 0.03(4)
F4 0.101(15) 0.16(2) 0.21(3) -0.11(2) -0.041(16) 0.072(15)
F4A 0.055(13) 0.45(7) 0.13(2) 0.10(3) -0.007(12) -0.07(2)

loop_
_atom_type_symbol
_atom_type_description
_atom_type_scat_dispersion_real
_atom_type_scat_dispersion_imag
_atom_type_scat_source
C C 0.0033 0.0016 'International Tables Vol C Tables 4.2.6.8 and 6.1.1.4'
H H 0.0000 0.0000 'International Tables Vol C Tables 4.2.6.8 and 6.1.1.4'
B B 0.0013 0.0007 'International Tables Vol C Tables 4.2.6.8 and 6.1.1.4'
N N 0.0061 0.0033 'International Tables Vol C Tables 4.2.6.8 and 6.1.1.4'
O O 0.0106 0.0060 'International Tables Vol C Tables 4.2.6.8 and 6.1.1.4'
F F 0.0171 0.0103 'International Tables Vol C Tables 4.2.6.8 and 6.1.1.4'

loop_
_geom_angle_atom_site_label_1
_geom_angle_atom_site_label_2
_geom_angle_atom_site_label_3
_geom_angle
_geom_angle_site_symmetry_1
_geom_angle_site_symmetry_3
_geom_angle_publ_flag
C3 O1 C2 117.9(10) . . ?
C15 O3 C16 115.2(8) . . ?
C17 O4 C18 112.0(8) . . ?
C19 O5 C20 115.4(8) . . ?
C10 O6 C21 117.5(9) . . ?
C7 N1 C8 119.8(8) . . ?
C7 N1 C9 119.8(8) . . ?
C8 N1 C9 120.4(8) . . ?
O7 N2 O8 119(2) . . ?
O7 N2 C22 118.6(18) . . ?
O8 N2 C22 122.3(16) . . ?
C1 C2 O1 112.5(13) . . ?
O2 C3 O1 124.1(11) . . ?
O2 C3 C4 122.4(12) . . ?
O1 C3 C4 113.4(9) . . ?
C8 C4 C5 119.3(9) . . ?
C8 C4 C3 120.8(10) . . ?
C5 C4 C3 119.8(10) . . ?
C6 C5 C4 120.2(9) . . ?
C5 C6 C7 119.0(10) . . ?
N1 C7 C6 120.9(10) . . ?
N1 C8 C4 120.7(9) . . ?
N1 C9 C9 109.4(8) . 5_656 ?
C15 C10 O6 117.5(10) . . ?
C15 C10 C11 118.2(10) . . ?
O6 C10 C11 124.2(10) . . ?
C12 C11 C10 119.0(11) . . ?
C13 C12 C11 120.6(12) . . ?
C14 C13 C12 120.0(12) . . ?
C13 C14 C15 121.4(11) . . ?
C10 C15 O3 116.1(9) . . ?
C10 C15 C14 120.7(10) . . ?
O3 C15 C14 123.3(10) . . ?
O3 C16 C17 108.9(8) . 5_656 ?
O4 C17 C16 107.5(8) . 5_656 ?
O4 C18 C19 109.2(8) . . ?
O5 C19 C18 110.3(8) . . ?
C21 C20 O5 113.6(9) . . ?
C20 C21 O6 110.8(11) . . ?
F3A B1 F2 118(4) . . ?
F3A B1 F3 48(2) . . ?
F2 B1 F3 117(4) . . ?
F3A B1 F4 71(3) . . ?
F2 B1 F4 116(2) . . ?
F3 B1 F4 112(3) . . ?
F3A B1 F2A 97(4) . . ?
F2 B1 F2A 58(2) . . ?
F3 B1 F2A 64(3) . . ?
F4 B1 F2A 163(3) . . ?
F3A B1 F4A 109(3) . . ?
F2 B1 F4A 52(2) . . ?
F3 B1 F4A 150(3) . . ?
F4 B1 F4A 64(2) . . ?
F2A B1 F4A 110(3) . . ?
F3A B1 F1 127(3) . . ?
F2 B1 F1 114(2) . . ?
F3 B1 F1 100(2) . . ?
F4 B1 F1 95.3(18) . . ?
F2A B1 F1 102(2) . . ?
F4A B1 F1 110.5(18) . . ?
F4A F2 F2A 127(4) . . ?
F4A F2 B1 65(2) . . ?
F2A F2 B1 61.7(19) . . ?
F2 F2A B1 60.3(18) . . ?
F2 F2A F3 113(4) . . ?
B1 F2A F3 58(3) . . ?
F3A F3 B1 65(4) . . ?
F3A F3 F2A 106(5) . . ?
B1 F3 F2A 58.7(19) . . ?
F3 F3A B1 67(4) . . ?
F3 F3A F4 116(6) . . ?
B1 F3A F4 55(2) . . ?
B1 F4 F4A 58.2(15) . . ?
B1 F4 F3A 53.3(19) . . ?
F4A F4 F3A 93(3) . . ?
F2 F4A B1 62.7(17) . . ?
F2 F4A F4 119(3) . . ?
B1 F4A F4 57.3(19) . . ?

loop_
_geom_bond_atom_site_label_1
_geom_bond_atom_site_label_2
_geom_bond_distance
_geom_bond_site_symmetry_2
_geom_bond_publ_flag
O1 C3 1.306(12) . ?
O1 C2 1.452(13) . ?
O2 C3 1.214(12) . ?
O3 C15 1.381(11) . ?
O3 C16 1.456(11) . ?
O4 C17 1.410(11) . ?
O4 C18 1.435(12) . ?
O5 C19 1.410(11) . ?
O5 C20 1.440(12) . ?
O6 C10 1.382(11) . ?
O6 C21 1.426(12) . ?
O7 N2 1.212(16) . ?
O8 N2 1.236(16) . ?
N1 C7 1.338(11) . ?
N1 C8 1.361(11) . ?
N1 C9 1.483(10) . ?
N2 C22 1.41(2) . ?
C1 C2 1.355(18) . ?
C3 C4 1.500(14) . ?
C4 C8 1.362(12) . ?
C4 C5 1.366(13) . ?
C5 C6 1.365(14) . ?
C6 C7 1.375(13) . ?
C9 C9 1.529(16) 5_656 ?
C10 C15 1.370(13) . ?
C10 C11 1.424(14) . ?
C11 C12 1.399(15) . ?
C12 C13 1.364(16) . ?
C13 C14 1.349(15) . ?
C14 C15 1.383(14) . ?
C16 C17 1.540(14) 5_656 ?
C17 C16 1.540(14) 5_656 ?
C18 C19 1.501(13) . ?
C20 C21 1.394(14) . ?
B1 F3A 1.27(4) . ?
B1 F2 1.29(3) . ?
B1 F3 1.29(4) . ?
B1 F4 1.30(2) . ?
B1 F2A 1.30(3) . ?
B1 F4A 1.31(3) . ?
B1 F1 1.38(2) . ?
F2 F4A 1.14(4) . ?
F2 F2A 1.25(4) . ?
F2A F3 1.37(6) . ?
F3 F3A 1.03(5) . ?
F3A F4 1.50(5) . ?
F4 F4A 1.40(5) . ?
